data_2012379
loop_
_publ_author_name
'Linden, Anthony'
'Li, Xianfeng'
'Lee, C. Kuan'

_publ_section_title
;
 Two ethyl 2-deoxy-\a-<small>D</small>-hexo-3,7-pyranoso-3-octulosonate
 derivatives
;
_journal_issue 12
_journal_name_full 'Acta Crystallographica Section C'
_journal_page_first 1418
_journal_page_last 1420
_journal_paper_doi 10.1107/S0108270101014974
_journal_volume 57
_journal_year 2001
_chemical_formula_iupac 'C38 H42 O8'
_chemical_formula_moiety 'C38 H42 O8'
_chemical_formula_sum 'C38 H42 O8'
_chemical_formula_weight 626.72
_chemical_melting_point 390.5(15)
_chemical_name_systematic
;
ethyl 2-deoxy-4,5,6,8-tetra-O-benzyl-\a-D-galacto-3,7-pyranoso-3-octulosonate
;
_space_group_IT_number 19
_symmetry_cell_setting orthorhombic
_symmetry_space_group_name_Hall 'P 2ac 2ab'
_symmetry_space_group_name_H-M 'P 21 21 21'
_atom_sites_solution_hydrogens geom
_atom_sites_solution_primary direct
_atom_sites_solution_secondary difmap
_audit_creation_method SHELXL97
_cell_angle_alpha 90
_cell_angle_beta 90
_cell_angle_gamma 90
_cell_formula_units_Z 4
_cell_length_a 14.977(2)
_cell_length_b 19.832(7)
_cell_length_c 11.326(2)
_cell_measurement_reflns_used 25
_cell_measurement_temperature 173.0(10)
_cell_measurement_theta_max 17.5
_cell_measurement_theta_min 11.0
_cell_volume 3364.1(14)
_computing_cell_refinement 'MSC/AFC Diffractometer Control Software'
_computing_data_collection
;
MSC/AFC Diffractometer Control Software (Molecular
Structure Corporation, 1991)
;
_computing_data_reduction 'TEXSAN (Molecular Structure Corporation, 1999)'
_computing_molecular_graphics 'ORTEPII (Johnson, 1976)'
_computing_publication_material 'SHELXL97 and PLATON (Spek, 2001)'
_computing_structure_refinement 'SHELXL97 (Sheldrick, 1997)'
_computing_structure_solution 'SHELXS97 (Sheldrick, 1997)'
_diffrn_ambient_temperature 173.0(10)
_diffrn_measured_fraction_theta_full .997
_diffrn_measured_fraction_theta_max .997
_diffrn_measurement_device_type 'Rigaku AFC-5R'
_diffrn_measurement_method \w/2\q
_diffrn_radiation_monochromator graphite
_diffrn_radiation_source 'Rigaku rotating anode generator'
_diffrn_radiation_type 'Mo K\a'
_diffrn_radiation_wavelength .71069
_diffrn_reflns_av_R_equivalents .020
_diffrn_reflns_av_sigmaI/netI .052
_diffrn_reflns_limit_h_max 19
_diffrn_reflns_limit_h_min 0
_diffrn_reflns_limit_k_max 25
_diffrn_reflns_limit_k_min -1
_diffrn_reflns_limit_l_max 14
_diffrn_reflns_limit_l_min -1
_diffrn_reflns_number 4998
_diffrn_reflns_theta_full 27.5
_diffrn_reflns_theta_max 27.5
_diffrn_reflns_theta_min 2.7
_diffrn_standards_decay_% 0
_diffrn_standards_interval_count 150
_diffrn_standards_number 3
_exptl_absorpt_coefficient_mu .086
_exptl_absorpt_correction_type none
_exptl_crystal_colour colourless
_exptl_crystal_density_diffrn 1.237
_exptl_crystal_density_method 'not measured'
_exptl_crystal_description prism
_exptl_crystal_F_000 1336
_exptl_crystal_size_max .50
_exptl_crystal_size_mid .33
_exptl_crystal_size_min .30
_refine_diff_density_max .21
_refine_diff_density_min -.22
_refine_ls_extinction_coef .0024(5)
_refine_ls_extinction_expression Fc^*^=kFc[1+0.001xFc^2^\l^3^/sin(2\q)]^-1/4^
_refine_ls_extinction_method 'SHELXL97 (Sheldrick, 1997)'
_refine_ls_goodness_of_fit_ref 1.030
_refine_ls_hydrogen_treatment mixed
_refine_ls_matrix_type full
_refine_ls_number_parameters 421
_refine_ls_number_reflns 4302
_refine_ls_number_restraints 0
_refine_ls_restrained_S_all 1.030
_refine_ls_R_factor_all .075
_refine_ls_R_factor_gt .042
_refine_ls_shift/su_max .001
_refine_ls_shift/su_mean .000
_refine_ls_structure_factor_coef Fsqd
_refine_ls_weighting_details 'w = 1/[\s^2^(Fo^2^)+(0.0379P)^2^+0.5383P] where P=(Fo^2^+2Fc^2^)/3'
_refine_ls_weighting_scheme calc
_refine_ls_wR_factor_gt .093
_refine_ls_wR_factor_ref .103
_reflns_number_gt 3230
_reflns_number_total 4302
_reflns_threshold_expression I>2\s(I)
_cod_data_source_file gg1083.cif
_cod_data_source_block II
_cod_depositor_comments
;
The following automatic conversions were performed:

'_chemical_melting_point' value '389-392' was changed to '390.5(15)'
- the average value was taken and precision was estimated.

Automatic conversion script
Id: cif_fix_values 1646 2011-03-28 12:23:43Z adriana 

The following automatic conversions were performed:

'_chemical_melting_point' value '389-392' was changed to '390.5(15)'
- the average value was taken and precision was estimated.

Automatic conversion script
Id: cif_fix_values 1715 2011-07-08 13:25:40Z adriana 
;
_cod_original_cell_volume 3364.0(14)
_cod_database_code 2012379
_cod_database_fobs_code 2012379

loop_
_symmetry_equiv_pos_as_xyz
'x, y, z'
'-x+1/2, -y, z+1/2'
'x+1/2, -y+1/2, -z'
'-x, y+1/2, -z+1/2'

loop_
_atom_site_label
_atom_site_fract_x
_atom_site_fract_y
_atom_site_fract_z
_atom_site_U_iso_or_equiv
_atom_site_adp_type
_atom_site_calc_flag
_atom_site_refinement_flags
_atom_site_occupancy
_atom_site_disorder_assembly
_atom_site_disorder_group
_atom_site_type_symbol
O1 .11666(13) .88411(10) .17495(18) .0311(4) Uani d . 1 . . O
H1 .128(2) .9179(16) .204(3) .042(10) Uiso d . 1 . . H
O2 .18985(12) .78947(9) .02511(16) .0284(4) Uani d . 1 . . O
O3 .07256(12) .68303(9) .09457(16) .0286(4) Uani d . 1 . . O
O4 .13430(12) .68082(9) .33400(17) .0304(4) Uani d . 1 . . O
O5 .16670(11) .82437(9) .34059(16) .0275(4) Uani d . 1 . . O
O6 .00418(13) .74225(11) .52414(16) .0380(5) Uani d . 1 . . O
O15 .23209(14) .97999(9) .2649(2) .0418(5) Uani d . 1 . . O
O16 .34622(13) .93177(9) .36090(17) .0344(5) Uani d . 1 . . O
C1 .18097(17) .83825(13) .2180(2) .0262(5) Uani d . 1 . . C
C2 .17310(16) .77284(12) .1457(2) .0245(5) Uani d . 1 . . C
H2 .2191 .7399 .1735 .029 Uiso calc R 1 . . H
C3 .08033(17) .74291(13) .1641(2) .0262(5) Uani d . 1 . . C
H3 .0342 .7763 .1381 .031 Uiso calc R 1 . . H
C4 .06895(17) .72879(13) .2959(2) .0276(6) Uani d . 1 . . C
H4 .0078 .7104 .3108 .033 Uiso calc R 1 . . H
C5 .08127(18) .79388(13) .3659(2) .0274(6) Uani d . 1 . . C
H5 .0325 .8262 .3450 .033 Uiso calc R 1 . . H
C6 .08105(19) .78191(14) .4989(2) .0317(6) Uani d . 1 . . C
H61 .1359 .7578 .5232 .038 Uiso calc R 1 . . H
H62 .0783 .8254 .5417 .038 Uiso calc R 1 . . H
C7 -.0008(2) .72263(15) .6454(2) .0390(7) Uani d . 1 . . C
H71 .0589 .7073 .6716 .047 Uiso calc R 1 . . H
H72 -.0424 .6841 .6528 .047 Uiso calc R 1 . . H
C8 -.03198(18) .77880(14) .7259(2) .0309(6) Uani d . 1 . . C
C9 .0174(2) .79671(14) .8242(3) .0367(7) Uani d . 1 . . C
H9 .0711 .7732 .8414 .044 Uiso calc R 1 . . H
C10 -.0103(2) .84867(15) .8985(3) .0404(7) Uani d . 1 . . C
H10 .0240 .8601 .9661 .048 Uiso calc R 1 . . H
C11 -.0878(2) .88333(15) .8732(3) .0439(8) Uani d . 1 . . C
H11 -.1068 .9191 .9229 .053 Uiso calc R 1 . . H
C12 -.1378(2) .86580(17) .7751(3) .0480(8) Uani d . 1 . . C
H12 -.1912 .8897 .7576 .058 Uiso calc R 1 . . H
C13 -.1104(2) .81370(16) .7025(3) .0399(7) Uani d . 1 . . C
H13 -.1456 .8017 .6360 .048 Uiso calc R 1 . . H
C14 .27535(18) .86729(13) .2119(2) .0307(6) Uani d . 1 . . C
H141 .3182 .8342 .2446 .037 Uiso calc R 1 . . H
H142 .2915 .8757 .1284 .037 Uiso calc R 1 . . H
C15 .28148(18) .93245(13) .2808(3) .0320(6) Uani d . 1 . . C
C17 .3588(2) .99449(14) .4270(3) .0413(7) Uani d . 1 . . C
H171 .3041 1.0061 .4715 .050 Uiso calc R 1 . . H
H172 .3733 1.0321 .3729 .050 Uiso calc R 1 . . H
C18 .4353(2) .98141(16) .5103(3) .0430(7) Uani d . 1 . . C
H181 .4181 .9465 .5673 .064 Uiso calc R 1 . . H
H182 .4502 1.0231 .5526 .064 Uiso calc R 1 . . H
H183 .4874 .9661 .4654 .064 Uiso calc R 1 . . H
C19 .24533(19) .74144(13) -.0324(2) .0346(7) Uani d . 1 . . C
H191 .2144 .6974 -.0360 .042 Uiso calc R 1 . . H
H192 .3013 .7355 .0129 .042 Uiso calc R 1 . . H
C20 .26677(17) .76529(13) -.1562(2) .0289(6) Uani d . 1 . . C
C21 .30681(19) .72078(14) -.2350(3) .0366(7) Uani d . 1 . . C
H21 .3185 .6757 -.2111 .044 Uiso calc R 1 . . H
C22 .32974(19) .74127(15) -.3473(3) .0399(7) Uani d . 1 . . C
H22 .3574 .7104 -.4000 .048 Uiso calc R 1 . . H
C23 .3125(2) .80706(15) -.3841(3) .0404(7) Uani d . 1 . . C
H23 .3279 .8212 -.4616 .048 Uiso calc R 1 . . H
C24 .27282(19) .85136(15) -.3062(3) .0380(7) Uani d . 1 . . C
H24 .2607 .8963 -.3306 .046 Uiso calc R 1 . . H
C25 .25028(18) .83111(14) -.1927(2) .0327(6) Uani d . 1 . . C
H25 .2235 .8623 -.1397 .039 Uiso calc R 1 . . H
C26 -.01932(18) .66693(14) .0706(3) .0342(6) Uani d . 1 . . C
H261 -.0466 .7032 .0225 .041 Uiso calc R 1 . . H
H262 -.0528 .6635 .1457 .041 Uiso calc R 1 . . H
C27 -.02433(17) .60121(13) .0053(2) .0302(6) Uani d . 1 . . C
C28 -.0721(2) .54710(15) .0507(3) .0431(7) Uani d . 1 . . C
H28 -.1016 .5516 .1245 .052 Uiso calc R 1 . . H
C29 -.0772(2) .48660(16) -.0103(3) .0554(9) Uani d . 1 . . C
H29 -.1103 .4500 .0218 .067 Uiso calc R 1 . . H
C30 -.0341(2) .47938(17) -.1182(3) .0518(9) Uani d . 1 . . C
H30 -.0370 .4378 -.1598 .062 Uiso calc R 1 . . H
C31 .0126(2) .53280(16) -.1641(3) .0464(8) Uani d . 1 . . C
H31 .0420 .5282 -.2380 .056 Uiso calc R 1 . . H
C32 .0174(2) .59370(15) -.1033(3) .0397(7) Uani d . 1 . . C
H32 .0495 .6304 -.1364 .048 Uiso calc R 1 . . H
C33 .0989(2) .61537(15) .3519(4) .0569(10) Uani d . 1 . . C
H331 .0830 .5949 .2750 .068 Uiso calc R 1 . . H
H332 .0442 .6181 .4007 .068 Uiso calc R 1 . . H
C34 .1680(2) .57251(14) .4135(3) .0378(7) Uani d . 1 . . C
C35 .2121(3) .59589(18) .5103(3) .0686(12) Uani d . 1 . . C
H35 .1983 .6394 .5403 .082 Uiso calc R 1 . . H
C36 .2770(4) .5570(2) .5657(4) .0873(16) Uani d . 1 . . C
H36 .3088 .5746 .6315 .105 Uiso calc R 1 . . H
C37 .2951(3) .49315(18) .5250(4) .0641(11) Uani d . 1 . . C
H37 .3379 .4658 .5643 .077 Uiso calc R 1 . . H
C38 .2522(3) .46964(16) .4300(4) .0566(9) Uani d . 1 . . C
H38 .2655 .4259 .4008 .068 Uiso calc R 1 . . H
C39 .1882(3) .50885(16) .3736(3) .0530(9) Uani d . 1 . . C
H39 .1579 .4914 .3065 .064 Uiso calc R 1 . . H

loop_
_atom_site_aniso_label
_atom_site_aniso_U_11
_atom_site_aniso_U_22
_atom_site_aniso_U_33
_atom_site_aniso_U_12
_atom_site_aniso_U_13
_atom_site_aniso_U_23
O1 .0312(10) .0298(10) .0323(11) .0038(8) -.0019(9) .0011(9)
O2 .0306(9) .0310(9) .0236(9) .0039(8) .0036(8) .0006(8)
O3 .0239(9) .0332(9) .0287(9) .0010(8) -.0005(8) -.0052(9)
O4 .0311(9) .0276(9) .0325(10) -.0007(8) .0005(9) .0059(9)
O5 .0266(9) .0308(9) .0250(9) -.0024(8) .0020(8) .0011(8)
O6 .0384(11) .0504(12) .0253(10) -.0139(10) .0052(9) -.0017(10)
O15 .0406(11) .0291(10) .0559(14) .0044(9) -.0075(11) .0020(10)
O16 .0364(10) .0270(9) .0398(11) .0001(8) -.0043(9) -.0034(9)
C1 .0258(13) .0281(13) .0247(12) .0022(11) .0006(11) .0031(11)
C2 .0246(12) .0277(12) .0212(12) -.0004(10) .0017(11) .0027(11)
C3 .0262(12) .0269(12) .0254(12) .0022(11) .0013(11) .0002(11)
C4 .0234(12) .0322(13) .0271(13) -.0010(11) .0002(11) .0020(12)
C5 .0272(13) .0308(13) .0243(13) .0006(11) .0033(11) .0013(11)
C6 .0349(14) .0348(14) .0253(13) -.0074(13) .0015(12) -.0013(12)
C7 .0477(17) .0392(15) .0301(15) -.0071(14) .0087(14) .0029(14)
C8 .0323(13) .0350(14) .0255(13) -.0042(12) .0032(12) .0083(13)
C9 .0326(14) .0398(15) .0377(16) -.0003(12) -.0044(13) .0080(14)
C10 .0489(18) .0394(16) .0328(15) -.0083(14) -.0092(15) .0012(14)
C11 .0522(19) .0400(16) .0395(17) -.0001(15) .0091(16) -.0008(15)
C12 .0353(16) .056(2) .052(2) .0078(15) -.0009(16) .0061(18)
C13 .0403(16) .0488(17) .0306(15) -.0002(14) -.0071(13) .0030(14)
C14 .0288(13) .0315(13) .0320(14) -.0009(11) .0025(12) .0016(12)
C15 .0289(13) .0283(13) .0388(15) -.0039(11) .0047(13) .0043(13)
C17 .0437(17) .0315(15) .0486(18) .0024(13) -.0041(16) -.0084(14)
C18 .0467(17) .0397(16) .0425(18) .0010(14) -.0023(16) -.0090(15)
C19 .0379(15) .0300(14) .0358(15) .0070(12) .0106(13) .0005(13)
C20 .0235(12) .0333(13) .0300(14) -.0036(11) .0041(12) -.0005(12)
C21 .0367(15) .0338(14) .0393(16) -.0013(13) .0087(14) -.0050(14)
C22 .0399(16) .0474(17) .0324(15) -.0050(14) .0105(14) -.0110(15)
C23 .0389(17) .0530(18) .0293(15) -.0066(14) .0060(13) .0036(14)
C24 .0362(15) .0393(15) .0386(17) -.0016(13) .0036(14) .0079(14)
C25 .0307(14) .0344(14) .0329(15) .0005(12) .0041(12) -.0045(13)
C26 .0272(13) .0345(15) .0409(16) .0010(12) -.0017(13) -.0036(13)
C27 .0238(12) .0319(13) .0350(15) .0008(11) -.0059(12) -.0010(12)
C28 .0435(17) .0420(16) .0437(18) -.0054(15) .0085(16) -.0035(15)
C29 .061(2) .0369(17) .069(2) -.0117(17) .012(2) -.0084(18)
C30 .058(2) .0432(18) .054(2) -.0017(17) -.0040(18) -.0149(17)
C31 .0555(19) .0556(19) .0281(15) .0019(17) -.0024(16) -.0100(15)
C32 .0456(17) .0397(16) .0337(16) -.0018(14) -.0012(14) .0023(14)
C33 .053(2) .0376(17) .080(3) -.0132(15) -.018(2) .0167(19)
C34 .0404(16) .0314(14) .0415(17) -.0063(13) .0045(15) .0075(14)
C35 .107(3) .0437(18) .055(2) .033(2) -.024(2) -.0107(18)
C36 .135(4) .061(2) .066(3) .036(3) -.048(3) -.014(2)
C37 .076(3) .047(2) .070(3) .0233(19) -.019(2) .006(2)
C38 .066(2) .0356(16) .068(2) .0091(17) .011(2) -.0027(18)
C39 .068(2) .0364(16) .055(2) -.0025(17) -.0033(19) -.0032(16)

loop_
_atom_type_symbol
_atom_type_description
_atom_type_scat_dispersion_real
_atom_type_scat_dispersion_imag
_atom_type_scat_source
C C .0033 .0016
; International Tables for Crystallography (1992).
Vol. C, Tables 4.2.6.8 and 6.1.1.4
;
H H .0000 .0000
; International Tables for Crystallography (1992).
Vol. C, Tables 4.2.6.8 and 6.1.1.4
;
O O .0106 .0060
; International Tables for Crystallography (1992).
Vol. C, Tables 4.2.6.8 and 6.1.1.4
;

loop_
_geom_angle_atom_site_label_1
_geom_angle_atom_site_label_2
_geom_angle_atom_site_label_3
_geom_angle
C1 O1 H1 105(2)
C19 O2 C2 112.7(2)
C3 O3 C26 111.48(19)
C33 O4 C4 113.3(2)
C1 O5 C5 113.90(19)
C6 O6 C7 112.7(2)
C15 O16 C17 115.8(2)
O1 C1 O5 110.9(2)
O1 C1 C14 111.9(2)
O5 C1 C14 104.8(2)
O1 C1 C2 107.9(2)
O5 C1 C2 110.0(2)
C14 C1 C2 111.4(2)
O2 C2 C3 112.4(2)
O2 C2 C1 107.52(19)
C3 C2 C1 109.0(2)
O2 C2 H2 109.3
C3 C2 H2 109.3
C1 C2 H2 109.3
O3 C3 C2 108.8(2)
O3 C3 C4 112.1(2)
C2 C3 C4 107.8(2)
O3 C3 H3 109.4
C2 C3 H3 109.4
C4 C3 H3 109.4
O4 C4 C5 108.9(2)
O4 C4 C3 109.9(2)
C5 C4 C3 109.8(2)
O4 C4 H4 109.4
C5 C4 H4 109.4
C3 C4 H4 109.4
O5 C5 C6 105.2(2)
O5 C5 C4 111.0(2)
C6 C5 C4 112.4(2)
O5 C5 H5 109.4
C6 C5 H5 109.4
C4 C5 H5 109.4
O6 C6 C5 106.6(2)
O6 C6 H61 110.4
C5 C6 H61 110.4
O6 C6 H62 110.4
C5 C6 H62 110.4
H61 C6 H62 108.6
O6 C7 C8 113.2(2)
O6 C7 H71 108.9
C8 C7 H71 108.9
O6 C7 H72 108.9
C8 C7 H72 108.9
H71 C7 H72 107.7
C9 C8 C13 118.5(3)
C9 C8 C7 120.6(3)
C13 C8 C7 120.9(3)
C8 C9 C10 121.1(3)
C8 C9 H9 119.4
C10 C9 H9 119.4
C11 C10 C9 119.6(3)
C11 C10 H10 120.2
C9 C10 H10 120.2
C10 C11 C12 119.8(3)
C10 C11 H11 120.1
C12 C11 H11 120.1
C13 C12 C11 120.3(3)
C13 C12 H12 119.8
C11 C12 H12 119.8
C12 C13 C8 120.6(3)
C12 C13 H13 119.7
C8 C13 H13 119.7
C15 C14 C1 110.8(2)
C15 C14 H141 109.5
C1 C14 H141 109.5
C15 C14 H142 109.5
C1 C14 H142 109.5
H141 C14 H142 108.1
O15 C15 O16 123.7(3)
O15 C15 C14 123.4(3)
O16 C15 C14 112.8(2)
O16 C17 C18 105.8(2)
O16 C17 H171 110.6
C18 C17 H171 110.6
O16 C17 H172 110.6
C18 C17 H172 110.6
H171 C17 H172 108.7
C17 C18 H181 109.5
C17 C18 H182 109.5
H181 C18 H182 109.5
C17 C18 H183 109.5
H181 C18 H183 109.5
H182 C18 H183 109.5
O2 C19 C20 109.8(2)
O2 C19 H191 109.7
C20 C19 H191 109.7
O2 C19 H192 109.7
C20 C19 H192 109.7
H191 C19 H192 108.2
C25 C20 C21 118.8(3)
C25 C20 C19 122.0(2)
C21 C20 C19 119.2(2)
C22 C21 C20 120.8(3)
C22 C21 H21 119.6
C20 C21 H21 119.6
C21 C22 C23 120.4(3)
C21 C22 H22 119.8
C23 C22 H22 119.8
C24 C23 C22 119.0(3)
C24 C23 H23 120.5
C22 C23 H23 120.5
C23 C24 C25 120.8(3)
C23 C24 H24 119.6
C25 C24 H24 119.6
C24 C25 C20 120.2(3)
C24 C25 H25 119.9
C20 C25 H25 119.9
O3 C26 C27 109.5(2)
O3 C26 H261 109.8
C27 C26 H261 109.8
O3 C26 H262 109.8
C27 C26 H262 109.8
H261 C26 H262 108.2
C32 C27 C28 118.5(3)
C32 C27 C26 120.5(3)
C28 C27 C26 121.0(3)
C29 C28 C27 120.9(3)
C29 C28 H28 119.5
C27 C28 H28 119.5
C28 C29 C30 120.0(3)
C28 C29 H29 120.0
C30 C29 H29 120.0
C31 C30 C29 119.4(3)
C31 C30 H30 120.3
C29 C30 H30 120.3
C30 C31 C32 120.5(3)
C30 C31 H31 119.7
C32 C31 H31 119.7
C27 C32 C31 120.6(3)
C27 C32 H32 119.7
C31 C32 H32 119.7
O4 C33 C34 109.0(3)
O4 C33 H331 109.9
C34 C33 H331 109.9
O4 C33 H332 109.9
C34 C33 H332 109.9
H331 C33 H332 108.3
C35 C34 C39 118.1(3)
C35 C34 C33 120.8(3)
C39 C34 C33 121.0(3)
C34 C35 C36 121.0(3)
C34 C35 H35 119.5
C36 C35 H35 119.5
C37 C36 C35 119.8(4)
C37 C36 H36 120.1
C35 C36 H36 120.1
C38 C37 C36 119.8(4)
C38 C37 H37 120.1
C36 C37 H37 120.1
C37 C38 C39 120.4(3)
C37 C38 H38 119.8
C39 C38 H38 119.8
C34 C39 C38 120.9(3)
C34 C39 H39 119.5
C38 C39 H39 119.5

loop_
_geom_bond_atom_site_label_1
_geom_bond_atom_site_label_2
_geom_bond_site_symmetry_2
_geom_bond_distance
_geom_bond_publ_flag
O1 C1 . 1.412(3) ?
O1 H1 . .77(3) ?
O2 C19 . 1.422(3) ?
O2 C2 . 1.428(3) ?
O3 C3 . 1.430(3) ?
O3 C26 . 1.438(3) ?
O4 C33 . 1.417(3) ?
O4 C4 . 1.431(3) ?
O5 C1 . 1.431(3) ?
O5 C5 . 1.444(3) ?
O6 C6 . 1.423(3) ?
O6 C7 . 1.430(3) ?
O15 C15 . 1.212(3) ?
O16 C15 . 1.328(3) ?
O16 C17 . 1.464(3) ?
C1 C14 . 1.528(4) ?
C1 C2 . 1.539(3) ?
C2 C3 . 1.525(3) ?
C2 H2 . 1.0000 ?
C3 C4 . 1.529(4) ?
C3 H3 . 1.0000 ?
C4 C5 . 1.526(4) ?
C4 H4 . 1.0000 ?
C5 C6 . 1.525(4) ?
C5 H5 . 1.0000 ?
C6 H61 . .9900 ?
C6 H62 . .9900 ?
C7 C8 . 1.513(4) ?
C7 H71 . .9900 ?
C7 H72 . .9900 ?
C8 C9 . 1.383(4) ?
C8 C13 . 1.389(4) ?
C9 C10 . 1.393(4) ?
C9 H9 . .9500 ?
C10 C11 . 1.379(4) ?
C10 H10 . .9500 ?
C11 C12 . 1.384(4) ?
C11 H11 . .9500 ?
C12 C13 . 1.383(4) ?
C12 H12 . .9500 ?
C13 H13 . .9500 ?
C14 C15 . 1.513(4) ?
C14 H141 . .9900 ?
C14 H142 . .9900 ?
C17 C18 . 1.506(4) ?
C17 H171 . .9900 ?
C17 H172 . .9900 ?
C18 H181 . .9800 ?
C18 H182 . .9800 ?
C18 H183 . .9800 ?
C19 C20 . 1.514(4) ?
C19 H191 . .9900 ?
C19 H192 . .9900 ?
C20 C25 . 1.391(4) ?
C20 C21 . 1.391(4) ?
C21 C22 . 1.379(4) ?
C21 H21 . .9500 ?
C22 C23 . 1.394(4) ?
C22 H22 . .9500 ?
C23 C24 . 1.379(4) ?
C23 H23 . .9500 ?
C24 C25 . 1.389(4) ?
C24 H24 . .9500 ?
C25 H25 . .9500 ?
C26 C27 . 1.501(4) ?
C26 H261 . .9900 ?
C26 H262 . .9900 ?
C27 C32 . 1.387(4) ?
C27 C28 . 1.388(4) ?
C28 C29 . 1.386(4) ?
C28 H28 . .9500 ?
C29 C30 . 1.390(5) ?
C29 H29 . .9500 ?
C30 C31 . 1.372(5) ?
C30 H30 . .9500 ?
C31 C32 . 1.393(4) ?
C31 H31 . .9500 ?
C32 H32 . .9500 ?
C33 C34 . 1.510(4) ?
C33 H331 . .9900 ?
C33 H332 . .9900 ?
C34 C35 . 1.361(5) ?
C34 C39 . 1.375(4) ?
C35 C36 . 1.391(5) ?
C35 H35 . .9500 ?
C36 C37 . 1.375(5) ?
C36 H36 . .9500 ?
C37 C38 . 1.338(5) ?
C37 H37 . .9500 ?
C38 C39 . 1.390(5) ?
C38 H38 . .9500 ?
C39 H39 . .9500 ?

loop_
_geom_hbond_atom_site_label_D
_geom_hbond_atom_site_label_H
_geom_hbond_atom_site_label_A
_geom_hbond_distance_DH
_geom_hbond_distance_HA
_geom_hbond_distance_DA
_geom_hbond_angle_DHA
_geom_hbond_publ_flag
O1 H1 O15 .77(3) 2.10(3) 2.765(3) 145(3) yes

loop_
_geom_torsion_atom_site_label_1
_geom_torsion_atom_site_label_2
_geom_torsion_atom_site_label_3
_geom_torsion_atom_site_label_4
_geom_torsion
C5 O5 C1 O1 61.2(3)
C5 O5 C1 C14 -177.89(19)
C5 O5 C1 C2 -58.1(3)
C19 O2 C2 C3 -102.7(2)
C19 O2 C2 C1 137.4(2)
O1 C1 C2 O2 60.1(2)
O5 C1 C2 O2 -178.73(19)
C14 C1 C2 O2 -63.0(3)
O1 C1 C2 C3 -61.9(3)
O5 C1 C2 C3 59.2(3)
C14 C1 C2 C3 174.9(2)
C26 O3 C3 C2 -157.5(2)
C26 O3 C3 C4 83.3(3)
O2 C2 C3 O3 59.6(3)
C1 C2 C3 O3 178.64(19)
O2 C2 C3 C4 -178.6(2)
C1 C2 C3 C4 -59.5(3)
C33 O4 C4 C5 135.3(3)
C33 O4 C4 C3 -104.4(3)
O3 C3 C4 O4 58.2(3)
C2 C3 C4 O4 -61.5(3)
O3 C3 C4 C5 177.9(2)
C2 C3 C4 C5 58.2(3)
C1 O5 C5 C6 178.6(2)
C1 O5 C5 C4 56.8(3)
O4 C4 C5 O5 64.2(3)
C3 C4 C5 O5 -56.1(3)
O4 C4 C5 C6 -53.3(3)
C3 C4 C5 C6 -173.6(2)
C7 O6 C6 C5 175.4(2)
O5 C5 C6 O6 -170.90(19)
C4 C5 C6 O6 -50.0(3)
C6 O6 C7 C8 77.1(3)
O6 C7 C8 C9 -126.9(3)
O6 C7 C8 C13 52.8(4)
C13 C8 C9 C10 -.2(4)
C7 C8 C9 C10 179.5(3)
C8 C9 C10 C11 -.6(4)
C9 C10 C11 C12 .6(4)
C10 C11 C12 C13 .0(5)
C11 C12 C13 C8 -.8(5)
C9 C8 C13 C12 .9(4)
C7 C8 C13 C12 -178.8(3)
O1 C1 C14 C15 57.8(3)
O5 C1 C14 C15 -62.5(3)
C2 C1 C14 C15 178.6(2)
C17 O16 C15 O15 -3.3(4)
C17 O16 C15 C14 177.1(2)
C1 C14 C15 O15 -53.9(4)
C1 C14 C15 O16 125.7(2)
C15 O16 C17 C18 -179.6(2)
C2 O2 C19 C20 -175.1(2)
O2 C19 C20 C25 13.4(4)
O2 C19 C20 C21 -168.7(2)
C25 C20 C21 C22 -.1(4)
C19 C20 C21 C22 -178.1(3)
C20 C21 C22 C23 -.4(4)
C21 C22 C23 C24 .4(4)
C22 C23 C24 C25 .1(4)
C23 C24 C25 C20 -.6(4)
C21 C20 C25 C24 .6(4)
C19 C20 C25 C24 178.5(3)
C3 O3 C26 C27 -175.9(2)
O3 C26 C27 C32 -59.7(3)
O3 C26 C27 C28 121.5(3)
C32 C27 C28 C29 .7(5)
C26 C27 C28 C29 179.5(3)
C27 C28 C29 C30 .2(5)
C28 C29 C30 C31 -.7(5)
C29 C30 C31 C32 .3(5)
C28 C27 C32 C31 -1.1(4)
C26 C27 C32 C31 -179.9(3)
C30 C31 C32 C27 .6(5)
C4 O4 C33 C34 -169.3(3)
O4 C33 C34 C35 47.8(5)
O4 C33 C34 C39 -132.2(3)
C39 C34 C35 C36 1.3(6)
C33 C34 C35 C36 -178.7(4)
C34 C35 C36 C37 -2.2(7)
C35 C36 C37 C38 2.2(7)
C36 C37 C38 C39 -1.3(7)
C35 C34 C39 C38 -.4(5)
C33 C34 C39 C38 179.6(3)
C37 C38 C39 C34 .4(6)

loop_
_cod_related_entry_id
_cod_related_entry_database
_cod_related_entry_code
1 ChemSpider 9094480
